data_4103090
loop_
_publ_author_name
'Jie Ling'
'Jie Qiu'
'Ginger E. Sigmon'
'Matthew Ward'
'Jennifer E. S. Szymanowski'
'Peter C. Burns'

_publ_section_title
;
 Uranium Pyrophosphate/Methylenediphosphonate Polyoxometalate Cage
 Clusters
;
_journal_name_full 'Journal of the American Chemical Society'
_journal_page_first 13395
_journal_page_last 13402
_journal_paper_doi 10.1021/ja1048219
_journal_volume 132
_journal_year 2010
_chemical_formula_moiety K29[(UO2)20(O2)20(P2O7)10](H2O)8
_chemical_formula_sum 'K29 O158 P20 U20'
_chemical_formula_weight 9041.90
_chemical_name_common U20Py10
_chemical_name_systematic
; 
 ? 
;
_space_group_IT_number 12
_symmetry_cell_setting monoclinic
_symmetry_space_group_name_Hall '-C 2y'
_symmetry_space_group_name_H-M 'C 1 2/m 1'
_atom_sites_solution_hydrogens none
_atom_sites_solution_primary direct
_atom_sites_solution_secondary difmap
_audit_creation_method SHELXL-97
_cell_angle_alpha 90.00
_cell_angle_beta 129.5630(10)
_cell_angle_gamma 90.00
_cell_formula_units_Z 2
_cell_length_a 30.641(2)
_cell_length_b 19.1329(15)
_cell_length_c 21.936(3)
_cell_measurement_reflns_used 14323
_cell_measurement_temperature 273(2)
_cell_measurement_theta_max 29.63
_cell_measurement_theta_min 1.20
_cell_volume 9914.1(17)
_computing_cell_refinement 'SMART SAINT'
_computing_data_collection SMART
_computing_data_reduction SAINT
_computing_molecular_graphics 'SHELXP-97 (Sheldrick, 1997)'
_computing_publication_material 'SHELCIF-97 (Sheldrick, 2000)'
_computing_structure_refinement 'SHELXL-97 (Sheldrick, 1997)'
_computing_structure_solution 'SHELXS-97 (Sheldrick, 1990)'
_diffrn_ambient_temperature 273(2)
_diffrn_detector_area_resol_mean 0
_diffrn_measured_fraction_theta_full 0.996
_diffrn_measured_fraction_theta_max 0.996
_diffrn_measurement_device_type 'Bruker APEX'
_diffrn_measurement_method '0.3 wide w/ exposures'
_diffrn_radiation_monochromator graphite
_diffrn_radiation_source 'fine-focus sealed tube'
_diffrn_radiation_type MoK\a
_diffrn_radiation_wavelength 0.71073
_diffrn_reflns_av_R_equivalents 0.0000
_diffrn_reflns_av_sigmaI/netI 0.0473
_diffrn_reflns_limit_h_max 32
_diffrn_reflns_limit_h_min -42
_diffrn_reflns_limit_k_max 26
_diffrn_reflns_limit_k_min 0
_diffrn_reflns_limit_l_max 30
_diffrn_reflns_limit_l_min 0
_diffrn_reflns_number 14323
_diffrn_reflns_theta_full 29.63
_diffrn_reflns_theta_max 29.63
_diffrn_reflns_theta_min 1.20
_diffrn_standards_decay_% 0
_diffrn_standards_interval_count n/a
_diffrn_standards_interval_time n/a
_diffrn_standards_number n/a
_exptl_absorpt_coefficient_mu 17.143
_exptl_absorpt_correction_T_max 0.487
_exptl_absorpt_correction_T_min 0.387
_exptl_absorpt_correction_type multi-scan
_exptl_absorpt_process_details SADABS
_exptl_crystal_colour yellow
_exptl_crystal_density_diffrn 3.029
_exptl_crystal_density_meas ?
_exptl_crystal_density_method 'not measured'
_exptl_crystal_description block
_exptl_crystal_F_000 7910
_exptl_crystal_size_max 0.058
_exptl_crystal_size_mid 0.048
_exptl_crystal_size_min 0.042
_refine_diff_density_max 2.518
_refine_diff_density_min -2.304
_refine_diff_density_rms 0.308
_refine_ls_extinction_method none
_refine_ls_goodness_of_fit_ref 1.076
_refine_ls_hydrogen_treatment none
_refine_ls_matrix_type full
_refine_ls_number_parameters 528
_refine_ls_number_reflns 14323
_refine_ls_number_restraints 0
_refine_ls_restrained_S_all 1.076
_refine_ls_R_factor_all 0.0445
_refine_ls_R_factor_gt 0.0346
_refine_ls_shift/su_max 0.001
_refine_ls_shift/su_mean 0.000
_refine_ls_structure_factor_coef Fsqd
_refine_ls_weighting_details 'calc w=1/[\s^2^(Fo^2^)+(0.0497P)^2^+0.0151P] where P=(Fo^2^+2Fc^2^)/3'
_refine_ls_weighting_scheme calc
_refine_ls_wR_factor_gt 0.0957
_refine_ls_wR_factor_ref 0.0986
_reflns_number_gt 11564
_reflns_number_total 14323
_reflns_threshold_expression >2sigma(I)
_cod_data_source_file ja1048219_si_005.cif
_cod_data_source_block test
_cod_depositor_comments
;
The following automatic conversions were performed:

'_exptl_crystal_density_meas' value 'n/a' was changed to '?' - the
value is perceived as not measured.

Automatic conversion script
Id: cif_fix_values 3008 2015-01-20 13:52:24Z robertas 
;
_cod_original_cell_volume 9914.2(17)
_cod_database_code 4103090

loop_
_symmetry_equiv_pos_as_xyz
'x, y, z'
'-x, y, -z'
'x+1/2, y+1/2, z'
'-x+1/2, y+1/2, -z'
'-x, -y, -z'
'x, -y, z'
'-x+1/2, -y+1/2, -z'
'x+1/2, -y+1/2, z'

loop_
_atom_site_label
_atom_site_type_symbol
_atom_site_fract_x
_atom_site_fract_y
_atom_site_fract_z
_atom_site_U_iso_or_equiv
_atom_site_adp_type
_atom_site_occupancy
_atom_site_symmetry_multiplicity
_atom_site_calc_flag
_atom_site_refinement_flags
U1 U 0.250181(11) 0.110540(13) 0.397882(14) 0.01243(6) Uani 1 1 d .
U2 U 0.107547(11) 0.179585(14) 0.374451(15) 0.01425(6) Uani 1 1 d .
U3 U 0.181977(12) 0.183073(15) 0.101661(15) 0.01620(7) Uani 1 1 d .
U4 U 0.015960(16) 0.0000 0.35450(2) 0.01439(8) Uani 1 2 d S
U5 U -0.160492(16) 0.0000 0.03509(2) 0.01602(8) Uani 1 2 d S
U6 U 0.027007(11) 0.298927(15) -0.067254(16) 0.01776(7) Uani 1 1 d .
P1 P -0.12312(8) -0.07429(10) 0.21247(11) 0.0168(4) Uani 1 1 d .
P2 P 0.30606(8) 0.14134(11) 0.29957(11) 0.0189(4) Uani 1 1 d .
P3 P 0.24936(9) 0.26195(10) 0.29229(11) 0.0192(4) Uani 1 1 d .
P4 P -0.00650(9) 0.30094(12) 0.24756(13) 0.0229(4) Uani 1 1 d .
P5 P -0.09138(8) 0.34143(11) -0.26910(11) 0.0185(4) Uani 1 1 d .
K1 K 0.26673(7) 0.17119(9) 0.58112(10) 0.0225(4) Uani 1 1 d .
K2 K 0.11648(10) 0.0000 0.30537(16) 0.0241(5) Uani 1 2 d S
K3 K 0.11433(8) 0.19142(10) 0.20128(11) 0.0257(4) Uani 1 1 d .
K4 K 0.18726(11) 0.0000 0.18495(15) 0.0243(5) Uani 1 2 d S
K5 K 0.34897(12) 0.0000 0.59686(14) 0.0290(6) Uani 1 2 d S
K6 K -0.03545(8) -0.12222(11) 0.15043(13) 0.0372(5) Uani 1 1 d .
K7 K 0.36010(9) 0.23213(12) 0.22539(14) 0.0404(5) Uani 1 1 d .
K8 K -0.23489(10) -0.15940(12) 0.04541(14) 0.0440(5) Uani 1 1 d .
K9 K 0.0000 0.5000 0.0000 0.0511(13) Uani 1 4 d S
K10 K -0.02946(15) 0.5000 0.1689(2) 0.0560(10) Uani 1 2 d S
O1 O 0.0220(3) 0.0000 0.4414(4) 0.0189(16) Uani 1 2 d S
O2 O -0.1514(3) 0.0000 0.2070(4) 0.0188(16) Uani 1 2 d S
O3 O 0.1972(2) 0.1841(3) 0.4128(3) 0.0187(11) Uani 1 1 d .
O4 O 0.3101(2) 0.1338(3) 0.4980(3) 0.0167(11) Uani 1 1 d .
O5 O 0.2495(2) 0.1204(3) 0.2214(3) 0.0197(11) Uani 1 1 d .
O6 O 0.2914(3) 0.0000 0.4271(4) 0.0174(15) Uani 1 2 d S
O7 O 0.2516(3) 0.0000 0.4447(4) 0.0153(15) Uani 1 2 d S
O8 O 0.1901(2) 0.0850(3) 0.2986(3) 0.0155(10) Uani 1 1 d .
O9 O 0.1918(2) 0.1133(3) 0.4348(3) 0.0191(11) Uani 1 1 d .
O10 O 0.0267(2) 0.2524(3) 0.3187(3) 0.0204(11) Uani 1 1 d .
O11 O 0.1231(2) 0.2822(3) 0.0492(3) 0.0218(12) Uani 1 1 d .
O12 O 0.0085(3) 0.0000 0.2666(4) 0.0166(15) Uani 1 2 d S
O13 O 0.0970(2) 0.0730(3) 0.4185(3) 0.0177(11) Uani 1 1 d .
O14 O 0.2061(2) 0.0757(3) 0.0754(3) 0.0239(13) Uani 1 1 d .
O15 O 0.3139(2) 0.1101(3) 0.3695(3) 0.0186(11) Uani 1 1 d .
O16 O 0.1381(2) 0.2171(3) 0.4686(3) 0.0187(11) Uani 1 1 d .
O17 O -0.0649(2) -0.0741(3) 0.2926(3) 0.0187(11) Uani 1 1 d .
O18 O 0.0772(2) 0.1399(3) 0.2800(3) 0.0185(11) Uani 1 1 d .
O19 O -0.0386(2) 0.3606(3) -0.2652(3) 0.0217(12) Uani 1 1 d .
O20 O 0.3025(2) 0.2261(3) 0.3054(3) 0.0203(11) Uani 1 1 d .
O21 O -0.2248(3) 0.0000 0.0215(4) 0.0186(16) Uani 1 2 d S
O22 O 0.2408(2) 0.2227(3) 0.3436(3) 0.0203(11) Uani 1 1 d .
O23 O 0.0453(2) 0.1177(3) 0.3821(3) 0.0224(12) Uani 1 1 d .
O24 O 0.1986(2) 0.2523(3) 0.2055(3) 0.0230(12) Uani 1 1 d .
O25 O 0.2383(2) 0.2297(3) 0.1140(3) 0.0207(11) Uani 1 1 d .
O26 O -0.1212(2) 0.2796(3) -0.3247(3) 0.0211(12) Uani 1 1 d .
O27 O -0.0298(2) 0.3408(3) -0.0372(3) 0.0237(12) Uani 1 1 d .
O28 O 0.0469(2) 0.3847(3) -0.0746(3) 0.0223(12) Uani 1 1 d .
O29 O -0.1718(3) -0.1176(3) -0.0024(3) 0.0276(13) Uani 1 1 d .
O30 O -0.1275(3) 0.4055(3) -0.2972(3) 0.0274(13) Uani 1 1 d .
O31 O -0.0239(2) 0.2629(3) 0.1744(3) 0.0246(13) Uani 1 1 d .
O32 O 0.1152(2) 0.2457(3) -0.0165(3) 0.0269(13) Uani 1 1 d .
O33 O -0.1194(2) -0.0742(3) 0.1465(3) 0.0235(12) Uani 1 1 d .
O34 O -0.0664(2) 0.3206(3) -0.1859(3) 0.0267(13) Uani 1 1 d .
O35 O 0.3570(2) 0.1292(3) 0.3059(4) 0.0302(14) Uani 1 1 d .
O36 O 0.1275(2) 0.1351(3) 0.0940(3) 0.0243(12) Uani 1 1 d .
O37 O -0.0934(3) 0.0000 0.0534(5) 0.029(2) Uani 1 2 d S
O38 O -0.1618(2) -0.1285(3) 0.2035(4) 0.0293(14) Uani 1 1 d .
O39 O -0.0524(3) 0.3405(4) 0.2392(4) 0.0362(16) Uani 1 1 d .
O40 O 0.0040(2) 0.2121(3) -0.0678(3) 0.0258(13) Uani 1 1 d .
O41 O 0.1104(4) 0.5000 0.0651(6) 0.036(2) Uani 1 2 d S
O42 O 0.2639(3) 0.3369(3) 0.3156(3) 0.0320(15) Uani 1 1 d .
O43 O -0.3318(4) -0.2207(5) -0.0781(5) 0.063(2) Uiso 1 1 d .
O44 O 0.0562(5) 0.5000 0.1642(7) 0.067(4) Uiso 1 2 d S

loop_
_atom_site_aniso_label
_atom_site_aniso_U_11
_atom_site_aniso_U_22
_atom_site_aniso_U_33
_atom_site_aniso_U_23
_atom_site_aniso_U_13
_atom_site_aniso_U_12
U1 0.01171(12) 0.00988(12) 0.01025(12) -0.00028(9) 0.00444(10) -0.00027(9)
U2 0.01238(13) 0.01287(13) 0.01252(12) -0.00199(9) 0.00560(11) -0.00026(10)
U3 0.01478(13) 0.01811(14) 0.01162(12) -0.00135(10) 0.00650(11) -0.00032(10)
U4 0.01354(18) 0.01523(18) 0.01164(17) 0.000 0.00673(15) 0.000
U5 0.01395(18) 0.0204(2) 0.01245(17) 0.000 0.00781(15) 0.000
U6 0.01268(13) 0.02128(14) 0.01144(12) -0.00036(10) 0.00401(11) 0.00000(11)
P1 0.0143(9) 0.0159(9) 0.0157(9) 0.0002(7) 0.0075(8) -0.0010(7)
P2 0.0182(9) 0.0226(10) 0.0150(9) 0.0021(8) 0.0101(8) -0.0008(8)
P3 0.0264(10) 0.0118(9) 0.0132(9) -0.0001(7) 0.0097(8) -0.0023(8)
P4 0.0201(10) 0.0262(11) 0.0206(10) 0.0026(8) 0.0122(9) 0.0066(9)
P5 0.0169(9) 0.0171(9) 0.0117(9) -0.0002(7) 0.0046(8) -0.0008(8)
K1 0.0185(8) 0.0244(9) 0.0163(8) -0.0059(7) 0.0073(7) -0.0012(7)
K2 0.0173(11) 0.0158(11) 0.0330(14) 0.000 0.0131(11) 0.000
K3 0.0207(9) 0.0334(10) 0.0229(9) 0.0089(7) 0.0138(8) 0.0106(7)
K4 0.0327(14) 0.0172(12) 0.0291(13) 0.000 0.0225(12) 0.000
K5 0.0337(14) 0.0212(13) 0.0162(11) 0.000 0.0085(11) 0.000
K6 0.0200(9) 0.0335(11) 0.0412(12) -0.0055(9) 0.0116(9) 0.0087(8)
K7 0.0388(12) 0.0348(12) 0.0557(14) 0.0122(10) 0.0339(11) 0.0017(9)
K8 0.0376(12) 0.0395(12) 0.0517(14) -0.0085(11) 0.0269(11) -0.0104(10)
K9 0.025(2) 0.056(3) 0.035(2) 0.000 0.0013(19) 0.000
K10 0.0393(19) 0.080(3) 0.050(2) 0.000 0.0289(17) 0.000
O1 0.016(4) 0.026(4) 0.015(4) 0.000 0.009(3) 0.000
O2 0.022(4) 0.018(4) 0.021(4) 0.000 0.016(3) 0.000
O3 0.019(3) 0.009(2) 0.019(3) 0.000(2) 0.008(2) -0.003(2)
O4 0.015(2) 0.015(3) 0.014(2) -0.005(2) 0.006(2) -0.007(2)
O5 0.021(3) 0.021(3) 0.013(2) -0.002(2) 0.009(2) 0.000(2)
O6 0.017(4) 0.010(3) 0.019(4) 0.000 0.009(3) 0.000
O7 0.022(4) 0.006(3) 0.020(4) 0.000 0.014(3) 0.000
O8 0.015(2) 0.012(2) 0.011(2) 0.0022(19) 0.004(2) 0.002(2)
O9 0.018(3) 0.012(3) 0.019(3) 0.003(2) 0.008(2) 0.001(2)
O10 0.015(3) 0.027(3) 0.016(3) 0.001(2) 0.008(2) 0.002(2)
O11 0.016(3) 0.028(3) 0.011(2) -0.004(2) 0.004(2) 0.000(2)
O12 0.013(3) 0.021(4) 0.015(3) 0.000 0.008(3) 0.000
O13 0.012(2) 0.014(3) 0.019(3) 0.003(2) 0.007(2) 0.003(2)
O14 0.026(3) 0.023(3) 0.011(2) 0.001(2) 0.006(2) 0.007(2)
O15 0.018(3) 0.019(3) 0.019(3) 0.005(2) 0.012(2) 0.003(2)
O16 0.021(3) 0.012(2) 0.018(3) -0.007(2) 0.010(2) -0.004(2)
O17 0.016(3) 0.021(3) 0.013(2) 0.004(2) 0.006(2) 0.002(2)
O18 0.016(3) 0.019(3) 0.017(3) -0.009(2) 0.009(2) -0.007(2)
O19 0.022(3) 0.020(3) 0.017(3) -0.003(2) 0.009(2) -0.009(2)
O20 0.020(3) 0.021(3) 0.017(3) 0.002(2) 0.011(2) -0.005(2)
O21 0.015(4) 0.022(4) 0.017(4) 0.000 0.009(3) 0.000
O22 0.027(3) 0.017(3) 0.018(3) 0.000(2) 0.015(2) 0.000(2)
O23 0.020(3) 0.019(3) 0.028(3) -0.002(2) 0.015(2) 0.002(2)
O24 0.028(3) 0.021(3) 0.013(3) -0.001(2) 0.010(2) 0.005(2)
O25 0.017(3) 0.024(3) 0.018(3) 0.003(2) 0.009(2) -0.001(2)
O26 0.015(3) 0.019(3) 0.019(3) 0.002(2) 0.006(2) 0.002(2)
O27 0.011(3) 0.035(3) 0.015(3) 0.003(2) 0.004(2) 0.001(2)
O28 0.017(3) 0.026(3) 0.017(3) -0.001(2) 0.007(2) -0.002(2)
O29 0.039(3) 0.020(3) 0.016(3) 0.002(2) 0.014(3) 0.004(3)
O30 0.034(3) 0.015(3) 0.027(3) 0.002(2) 0.017(3) 0.001(2)
O31 0.021(3) 0.034(3) 0.008(2) 0.003(2) 0.004(2) 0.000(2)
O32 0.024(3) 0.038(4) 0.013(3) 0.001(2) 0.009(2) 0.010(3)
O33 0.030(3) 0.020(3) 0.020(3) 0.000(2) 0.015(3) 0.005(2)
O34 0.015(3) 0.041(4) 0.011(3) 0.000(2) 0.002(2) -0.005(2)
O35 0.024(3) 0.039(4) 0.036(3) 0.010(3) 0.023(3) 0.007(3)
O36 0.022(3) 0.025(3) 0.026(3) -0.009(2) 0.015(3) -0.006(2)
O37 0.010(4) 0.057(6) 0.018(4) 0.000 0.007(3) 0.000
O38 0.023(3) 0.023(3) 0.038(4) 0.000(3) 0.018(3) -0.006(2)
O39 0.029(3) 0.042(4) 0.038(4) 0.011(3) 0.021(3) 0.018(3)
O40 0.022(3) 0.028(3) 0.020(3) -0.005(2) 0.011(2) -0.004(2)
O41 0.048(6) 0.021(5) 0.045(6) 0.000 0.033(5) 0.000
O42 0.053(4) 0.013(3) 0.022(3) -0.001(2) 0.020(3) -0.009(3)

loop_
_atom_type_symbol
_atom_type_description
_atom_type_scat_dispersion_real
_atom_type_scat_dispersion_imag
_atom_type_scat_source
O O 0.0106 0.0060 'International Tables Vol C Tables 4.2.6.8 and 6.1.1.4'
P P 0.1023 0.0942 'International Tables Vol C Tables 4.2.6.8 and 6.1.1.4'
U U -9.6767 9.6646 'International Tables Vol C Tables 4.2.6.8 and 6.1.1.4'
K K 0.2009 0.2494 'International Tables Vol C Tables 4.2.6.8 and 6.1.1.4'

loop_
_geom_angle_atom_site_label_1
_geom_angle_atom_site_label_2
_geom_angle_atom_site_label_3
_geom_angle
_geom_angle_site_symmetry_1
_geom_angle_site_symmetry_3
O4 U1 O8 178.4(2) . .
O4 U1 O3 86.5(2) . .
O8 U1 O3 93.8(2) . .
O4 U1 O6 86.4(2) . .
O8 U1 O6 92.5(2) . .
O3 U1 O6 144.5(2) . .
O4 U1 O7 88.2(2) . .
O8 U1 O7 90.2(2) . .
O3 U1 O7 107.7(2) . .
O6 U1 O7 37.3(2) . .
O4 U1 O22 95.3(2) . .
O8 U1 O22 86.3(2) . .
O3 U1 O22 69.65(18) . .
O6 U1 O22 145.7(2) . .
O7 U1 O22 175.5(2) . .
O4 U1 O9 89.0(2) . .
O8 U1 O9 90.3(2) . .
O3 U1 O9 36.62(17) . .
O6 U1 O9 108.5(2) . .
O7 U1 O9 71.3(2) . .
O22 U1 O9 105.78(18) . .
O4 U1 O15 87.3(2) . .
O8 U1 O15 93.4(2) . .
O3 U1 O15 142.77(18) . .
O6 U1 O15 71.4(2) . .
O7 U1 O15 108.7(2) . .
O22 U1 O15 74.45(18) . .
O9 U1 O15 176.23(17) . .
O4 U1 K2 133.91(17) . .
O8 U1 K2 44.73(17) . .
O3 U1 K2 78.58(13) . .
O6 U1 K2 81.66(16) . .
O7 U1 K2 56.62(18) . .
O22 U1 K2 118.89(13) . .
O9 U1 K2 54.17(13) . .
O15 U1 K2 129.15(13) . .
O4 U1 K1 46.11(17) . .
O8 U1 K1 133.42(17) . .
O3 U1 K1 46.97(13) . .
O6 U1 K1 107.14(18) . .
O7 U1 K1 82.11(16) . .
O22 U1 K1 98.20(13) . .
O9 U1 K1 43.68(13) . .
O15 U1 K1 132.58(13) . .
K2 U1 K1 95.92(5) . .
O4 U1 K3 141.59(17) . .
O8 U1 K3 39.63(16) . .
O3 U1 K3 64.49(13) . .
O6 U1 K3 131.89(17) . .
O7 U1 K3 123.22(18) . .
O22 U1 K3 52.44(13) . .
O9 U1 K3 82.22(12) . .
O15 U1 K3 100.66(12) . .
K2 U1 K3 67.03(4) . .
K1 U1 K3 111.46(4) . .
O4 U1 K5 47.39(16) . .
O8 U1 K5 131.09(16) . .
O3 U1 K5 106.19(13) . .
O6 U1 K5 46.93(18) . .
O7 U1 K5 41.43(17) . .
O22 U1 K5 142.39(13) . .
O9 U1 K5 81.42(13) . .
O15 U1 K5 96.12(13) . .
K2 U1 K5 95.56(5) . .
K1 U1 K5 61.22(4) . .
K3 U1 K5 161.10(5) . .
O16 U2 O18 178.8(3) . .
O16 U2 O3 86.4(2) . .
O18 U2 O3 93.2(2) . .
O16 U2 O23 88.4(2) . .
O18 U2 O23 91.3(2) . .
O3 U2 O23 145.95(18) . .
O16 U2 O13 88.9(2) . .
O18 U2 O13 90.1(2) . .
O3 U2 O13 108.92(17) . .
O23 U2 O13 37.29(17) . .
O16 U2 O26 95.3(2) . 2
O18 U2 O26 85.7(2) . 2
O3 U2 O26 67.58(18) . 2
O23 U2 O26 146.46(18) . 2
O13 U2 O26 174.29(19) . 2
O16 U2 O9 89.3(2) . .
O18 U2 O9 89.8(2) . .
O3 U2 O9 36.78(17) . .
O23 U2 O9 109.59(18) . .
O13 U2 O9 72.31(17) . .
O26 U2 O9 103.80(18) 2 .
O16 U2 O10 88.1(2) . .
O18 U2 O10 92.9(2) . .
O3 U2 O10 140.40(18) . .
O23 U2 O10 72.87(19) . .
O13 U2 O10 110.16(18) . .
O26 U2 O10 73.94(18) 2 .
O9 U2 O10 176.36(18) . .
O16 U2 K2 134.40(17) . .
O18 U2 K2 44.42(18) . .
O3 U2 K2 78.99(13) . .
O23 U2 K2 80.87(14) . .
O13 U2 K2 56.76(14) . .
O26 U2 K2 117.62(14) 2 .
O9 U2 K2 54.37(13) . .
O10 U2 K2 129.16(13) . .
O16 U2 K3 141.28(18) . .
O18 U2 K3 39.18(17) . .
O3 U2 K3 64.37(14) . .
O23 U2 K3 130.09(14) . .
O13 U2 K3 123.25(13) . .
O26 U2 K3 51.40(14) 2 .
O9 U2 K3 82.06(13) . .
O10 U2 K3 98.44(13) . .
K2 U2 K3 67.03(5) . .
O16 U2 K1 49.24(17) . .
O18 U2 K1 129.94(17) . .
O3 U2 K1 44.21(13) . .
O23 U2 K1 110.93(14) . .
O13 U2 K1 83.60(12) . .
O26 U2 K1 96.19(13) 2 .
O9 U2 K1 41.07(13) . .
O10 U2 K1 135.82(13) . .
K2 U2 K1 93.96(4) . .
K3 U2 K1 108.54(4) . .
O16 U2 K6 149.12(18) . 6
O18 U2 K6 31.45(17) . 6
O3 U2 K6 123.86(14) . 6
O23 U2 K6 69.89(14) . 6
O13 U2 K6 86.54(12) . 6
O26 U2 K6 91.81(13) 2 6
O9 U2 K6 118.13(13) . 6
O10 U2 K6 65.07(13) . 6
K2 U2 K6 65.24(5) . 6
K3 U2 K6 62.39(4) . 6
K1 U2 K6 159.05(4) . 6
O25 U3 O36 177.4(2) . .
O25 U3 O11 92.2(2) . .
O36 U3 O11 89.3(2) . .
O25 U3 O29 87.3(2) . 5
O36 U3 O29 94.2(2) . 5
O11 U3 O29 111.59(18) . 5
O25 U3 O32 89.5(2) . .
O36 U3 O32 93.0(2) . .
O11 U3 O32 36.47(18) . .
O29 U3 O32 75.13(19) 5 .
O25 U3 O14 92.7(2) . .
O36 U3 O14 87.2(2) . .
O11 U3 O14 147.03(17) . .
O29 U3 O14 36.26(18) 5 .
O32 U3 O14 110.99(18) . .
O25 U3 O5 90.4(2) . .
O36 U3 O5 87.1(2) . .
O11 U3 O5 143.20(18) . .
O29 U3 O5 105.20(18) 5 .
O32 U3 O5 179.65(19) . .
O14 U3 O5 69.34(17) . .
O25 U3 O24 88.9(2) . .
O36 U3 O24 89.7(2) . .
O11 U3 O24 69.58(18) . .
O29 U3 O24 176.0(2) 5 .
O32 U3 O24 105.89(19) . .
O14 U3 O24 143.09(17) . .
O5 U3 O24 73.78(18) . .
O25 U3 K3 134.66(18) . .
O36 U3 K3 43.90(17) . .
O11 U3 K3 73.87(14) . .
O29 U3 K3 138.05(16) 5 .
O32 U3 K3 101.43(14) . .
O14 U3 K3 122.46(15) . .
O5 U3 K3 78.41(13) . .
O24 U3 K3 45.80(15) . .
O25 U3 K4 128.48(17) . .
O36 U3 K4 49.63(19) . .
O11 U3 K4 137.94(14) . .
O29 U3 K4 84.10(14) 5 .
O32 U3 K4 135.80(16) . .
O14 U3 K4 53.97(14) . .
O5 U3 K4 44.44(13) . .
O24 U3 K4 97.53(14) . .
K3 U3 K4 69.46(5) . .
O25 U3 K7 26.45(17) . .
O36 U3 K7 151.07(19) . .
O11 U3 K7 113.28(14) . .
O29 U3 K7 93.79(16) 5 .
O32 U3 K7 115.95(16) . .
O14 U3 K7 82.97(14) . .
O5 U3 K7 63.95(13) . .
O24 U3 K7 82.28(14) . .
K3 U3 K7 123.21(4) . .
K4 U3 K7 103.79(5) . .
O25 U3 K8 53.49(17) . 5
O36 U3 K8 128.13(17) . 5
O11 U3 K8 104.29(14) . 5
O29 U3 K8 34.14(16) 5 5
O32 U3 K8 73.62(14) . 5
O14 U3 K8 54.80(14) . 5
O5 U3 K8 106.58(13) . 5
O24 U3 K8 142.14(15) . 5
K3 U3 K8 171.17(4) . 5
K4 U3 K8 108.74(5) . 5
K7 U3 K8 65.56(4) . 5
O12 U4 O1 178.9(3) . .
O12 U4 O23 92.44(15) . .
O1 U4 O23 87.88(15) . .
O12 U4 O23 92.44(15) . 6
O1 U4 O23 87.88(15) . 6
O23 U4 O23 145.7(3) . 6
O12 U4 O13 90.3(2) . .
O1 U4 O13 90.6(2) . .
O23 U4 O13 37.06(17) . .
O23 U4 O13 109.00(18) 6 .
O12 U4 O13 90.3(2) . 6
O1 U4 O13 90.6(2) . 6
O23 U4 O13 109.00(18) . 6
O23 U4 O13 37.06(17) 6 6
O13 U4 O13 72.0(2) . 6
O12 U4 O17 90.8(2) . .
O1 U4 O17 88.4(2) . .
O23 U4 O17 143.27(18) . .
O23 U4 O17 70.55(18) 6 .
O13 U4 O17 178.86(18) . .
O13 U4 O17 107.57(17) 6 .
O12 U4 O17 90.8(2) . 6
O1 U4 O17 88.4(2) . 6
O23 U4 O17 70.55(18) . 6
O23 U4 O17 143.27(18) 6 6
O13 U4 O17 107.57(17) . 6
O13 U4 O17 178.86(18) 6 6
O17 U4 O17 72.8(3) . 6
O12 U4 K2 43.6(2) . .
O1 U4 K2 137.4(2) . .
O23 U4 K2 80.18(13) . .
O23 U4 K2 80.18(13) 6 .
O13 U4 K2 56.31(13) . .
O13 U4 K2 56.31(13) 6 .
O17 U4 K2 124.41(13) . .
O17 U4 K2 124.41(13) 6 .
O12 U4 K6 34.89(8) . .
O1 U4 K6 144.72(9) . .
O23 U4 K6 127.26(14) . .
O23 U4 K6 65.19(14) 6 .
O13 U4 K6 118.70(13) . .
O13 U4 K6 81.35(13) 6 .
O17 U4 K6 62.14(13) . .
O17 U4 K6 99.76(12) 6 .
K2 U4 K6 62.85(4) . .
O12 U4 K6 34.89(8) . 6
O1 U4 K6 144.72(9) . 6
O23 U4 K6 65.19(14) . 6
O23 U4 K6 127.26(14) 6 6
O13 U4 K6 81.35(12) . 6
O13 U4 K6 118.70(13) 6 6
O17 U4 K6 99.76(12) . 6
O17 U4 K6 62.14(13) 6 6
K2 U4 K6 62.85(4) . 6
K6 U4 K6 64.87(6) . 6
O21 U5 O37 177.6(3) . .
O21 U5 O29 92.33(17) . .
O37 U5 O29 88.34(17) . .
O21 U5 O29 92.33(17) . 6
O37 U5 O29 88.34(17) . 6
O29 U5 O29 147.4(3) . 6
O21 U5 O14 87.7(2) . 5
O37 U5 O14 94.2(2) . 5
O29 U5 O14 36.38(18) . 5
O29 U5 O14 111.67(19) 6 5
O21 U5 O14 87.7(2) . 2
O37 U5 O14 94.2(2) . 2
O29 U5 O14 111.67(19) . 2
O29 U5 O14 36.38(18) 6 2
O14 U5 O14 75.4(3) 5 2
O21 U5 O33 88.7(2) . 6
O37 U5 O33 89.4(2) . 6
O29 U5 O33 142.83(18) . 6
O29 U5 O33 69.56(18) 6 6
O14 U5 O33 176.2(2) 5 6
O14 U5 O33 105.50(19) 2 6
O21 U5 O33 88.7(2) . .
O37 U5 O33 89.4(2) . .
O29 U5 O33 69.56(18) . .
O29 U5 O33 142.83(18) 6 .
O14 U5 O33 105.50(19) 5 .
O14 U5 O33 176.2(2) 2 .
O33 U5 O33 73.3(3) 6 .
O21 U5 K6 130.59(14) . 6
O37 U5 K6 48.05(14) . 6
O29 U5 K6 133.69(16) . 6
O29 U5 K6 59.98(15) 6 6
O14 U5 K6 138.76(15) 5 6
O14 U5 K6 89.58(13) 2 6
O33 U5 K6 45.05(14) 6 6
O33 U5 K6 91.98(14) . 6
O21 U5 K6 130.59(14) . .
O37 U5 K6 48.05(14) . .
O29 U5 K6 59.98(15) . .
O29 U5 K6 133.69(16) 6 .
O14 U5 K6 89.58(13) 5 .
O14 U5 K6 138.76(15) 2 .
O33 U5 K6 91.98(14) 6 .
O33 U5 K6 45.05(14) . .
K6 U5 K6 76.71(7) 6 .
O21 U5 K8 52.36(5) . .
O37 U5 K8 127.22(6) . .
O29 U5 K8 46.27(16) . .
O29 U5 K8 144.09(16) 6 .
O14 U5 K8 66.09(15) 5 .
O14 U5 K8 123.48(14) 2 .
O33 U5 K8 110.69(14) 6 .
O33 U5 K8 54.51(14) . .
K6 U5 K8 145.92(5) 6 .
K6 U5 K8 81.82(5) . .
O21 U5 K8 52.36(5) . 6
O37 U5 K8 127.22(6) . 6
O29 U5 K8 144.09(16) . 6
O29 U5 K8 46.27(16) 6 6
O14 U5 K8 123.48(14) 5 6
O14 U5 K8 66.09(15) 2 6
O33 U5 K8 54.51(14) 6 6
O33 U5 K8 110.69(14) . 6
K6 U5 K8 81.82(5) 6 6
K6 U5 K8 145.92(5) . 6
K8 U5 K8 102.90(7) . 6
O28 U6 O40 175.7(2) . .
O28 U6 O27 93.9(2) . .
O40 U6 O27 87.7(2) . .
O28 U6 O34 89.0(2) . .
O40 U6 O34 87.7(2) . .
O27 U6 O34 70.05(19) . .
O28 U6 O27 88.4(2) . 2
O40 U6 O27 95.2(2) . 2
O27 U6 O27 36.5(2) . 2
O34 U6 O27 105.98(19) . 2
O28 U6 O11 87.8(2) . .
O40 U6 O11 95.4(2) . .
O27 U6 O11 111.85(18) . .
O34 U6 O11 176.4(2) . .
O27 U6 O11 75.62(18) 2 .
O28 U6 O31 88.8(2) . 2
O40 U6 O31 87.5(2) . 2
O27 U6 O31 142.91(18) . 2
O34 U6 O31 73.0(2) . 2
O27 U6 O31 177.0(2) 2 2
O11 U6 O31 105.22(19) . 2
O28 U6 O32 94.8(2) . .
O40 U6 O32 86.1(2) . .
O27 U6 O32 145.91(18) . .
O34 U6 O32 142.93(19) . .
O27 U6 O32 110.96(17) 2 .
O11 U6 O32 35.90(18) . .
O31 U6 O32 70.23(18) 2 .
O28 U6 K3 133.46(17) . 2
O40 U6 K3 43.24(18) . 2
O27 U6 K3 74.28(14) . 2
O34 U6 K3 44.48(15) . 2
O27 U6 K3 104.08(13) 2 2
O11 U6 K3 138.64(14) . 2
O31 U6 K3 77.22(14) 2 2
O32 U6 K3 120.34(15) . 2
O28 U6 K6 128.28(18) . 5
O40 U6 K6 49.03(19) . 5
O27 U6 K6 134.47(15) . 5
O34 U6 K6 91.78(15) . 5
O27 U6 K6 139.92(15) 2 5
O11 U6 K6 88.89(14) . 5
O31 U6 K6 43.03(15) 2 5
O32 U6 K6 57.46(14) . 5
K3 U6 K6 64.45(4) 2 5
O28 U6 K9 51.29(18) . .
O40 U6 K9 130.89(19) . .
O27 U6 K9 43.71(14) . .
O34 U6 K9 82.05(15) . .
O27 U6 K9 43.82(14) 2 .
O11 U6 K9 97.22(13) . .
O31 U6 K9 133.27(14) 2 .
O32 U6 K9 127.94(14) . .
K3 U6 K9 110.93(3) 2 .
K6 U6 K9 173.79(3) 5 .
O28 U6 K10 18.74(17) . 5_565
O40 U6 K10 157.04(18) . 5_565
O27 U6 K10 95.57(15) . 5_565
O34 U6 K10 72.24(15) . 5_565
O27 U6 K10 100.91(15) 2 5_565
O11 U6 K10 104.33(15) . 5_565
O31 U6 K10 76.15(15) 2 5_565
O32 U6 K10 103.00(16) . 5_565
K3 U6 K10 115.99(6) 2 5_565
K6 U6 K10 118.81(6) 5 5_565
K9 U6 K10 58.63(4) . 5_565
O38 P1 O17 113.9(3) . .
O38 P1 O33 114.2(4) . .
O17 P1 O33 111.1(3) . .
O38 P1 O2 104.8(3) . .
O17 P1 O2 105.2(3) . .
O33 P1 O2 106.7(3) . .
O38 P1 K8 50.3(2) . .
O17 P1 K8 151.4(2) . .
O33 P1 K8 67.3(2) . .
O2 P1 K8 102.3(3) . .
O38 P1 K7 36.1(2) . 3_445
O17 P1 K7 91.8(2) . 3_445
O33 P1 K7 99.7(2) . 3_445
O2 P1 K7 140.4(2) . 3_445
K8 P1 K7 61.61(6) . 3_445
O38 P1 K6 117.8(3) . .
O17 P1 K6 80.7(2) . .
O33 P1 K6 33.5(2) . .
O2 P1 K6 130.2(3) . .
K8 P1 K6 87.46(7) . .
K7 P1 K6 87.22(6) 3_445 .
O35 P2 O15 111.2(3) . .
O35 P2 O5 115.9(3) . .
O15 P2 O5 111.7(3) . .
O35 P2 O20 105.3(3) . .
O15 P2 O20 106.7(3) . .
O5 P2 O20 105.3(3) . .
O35 P2 K7 48.2(2) . .
O15 P2 K7 149.7(2) . .
O5 P2 K7 98.4(2) . .
O20 P2 K7 67.2(2) . .
O42 P3 O22 112.3(3) . .
O42 P3 O24 112.9(3) . .
O22 P3 O24 110.4(3) . .
O42 P3 O20 107.5(4) . .
O22 P3 O20 106.9(3) . .
O24 P3 O20 106.4(3) . .
O42 P3 K1 61.4(3) . 7_556
O22 P3 K1 52.2(2) . 7_556
O24 P3 K1 120.6(2) . 7_556
O20 P3 K1 132.5(2) . 7_556
O42 P3 K3 123.3(3) . .
O22 P3 K3 62.1(2) . .
O24 P3 K3 49.3(2) . .
O20 P3 K3 128.7(2) . .
K1 P3 K3 82.92(7) 7_556 .
O39 P4 O31 116.2(4) . .
O39 P4 O10 113.4(3) . .
O31 P4 O10 110.3(3) . .
O39 P4 O19 105.1(4) . 2
O31 P4 O19 105.0(3) . 2
O10 P4 O19 105.7(3) . 2
O39 P4 K6 121.1(3) . 6
O31 P4 K6 35.0(2) . 6
O10 P4 K6 78.0(2) . 6
O19 P4 K6 128.1(2) 2 6
O39 P4 K7 39.8(3) . 8_455
O31 P4 K7 99.1(2) . 8_455
O10 P4 K7 89.5(2) . 8_455
O19 P4 K7 144.4(2) 2 8_455
K6 P4 K7 86.09(7) 6 8_455
O30 P5 O34 112.7(4) . .
O30 P5 O26 113.5(3) . .
O34 P5 O26 110.3(3) . .
O30 P5 O19 106.9(3) . .
O34 P5 O19 106.0(3) . .
O26 P5 O19 107.0(3) . .
O30 P5 K1 60.3(2) . 8_454
O34 P5 K1 120.0(2) . 8_454
O26 P5 K1 54.7(2) . 8_454
O19 P5 K1 133.8(2) . 8_454
O30 P5 K3 123.4(3) . 2
O34 P5 K3 50.0(2) . 2
O26 P5 K3 61.4(2) . 2
O19 P5 K3 129.2(2) . 2
K1 P5 K3 82.71(6) 8_454 2
O30 P5 K5 32.8(2) . 3_454
O34 P5 K5 140.3(3) . 3_454
O26 P5 K5 104.7(2) . 3_454
O19 P5 K5 80.2(2) . 3_454
K1 P5 K5 67.60(6) 8_454 3_454
K3 P5 K5 149.05(8) 2 3_454
O22 K1 O9 133.34(17) 7_556 .
O22 K1 O26 80.79(17) 7_556 8_556
O9 K1 O26 136.07(18) . 8_556
O22 K1 O3 115.96(16) 7_556 .
O9 K1 O3 30.59(14) . .
O26 K1 O3 118.42(17) 8_556 .
O22 K1 O4 143.47(17) 7_556 .
O9 K1 O4 62.95(15) . .
O26 K1 O4 73.46(15) 8_556 .
O3 K1 O4 58.80(15) . .
O22 K1 O3 56.39(16) 7_556 7_556
O9 K1 O3 116.43(16) . 7_556
O26 K1 O3 53.56(15) 8_556 7_556
O3 K1 O3 85.85(15) . 7_556
O4 K1 O3 87.28(15) . 7_556
O22 K1 O42 51.86(16) 7_556 7_556
O9 K1 O42 116.20(18) . 7_556
O26 K1 O42 106.82(17) 8_556 7_556
O3 K1 O42 130.79(18) . 7_556
O4 K1 O42 161.64(17) . 7_556
O3 K1 O42 107.87(16) 7_556 7_556
O22 K1 O30 106.86(17) 7_556 8_556
O9 K1 O30 118.55(16) . 8_556
O26 K1 O30 51.72(16) 8_556 8_556
O3 K1 O30 133.88(17) . 8_556
O4 K1 O30 76.80(16) . 8_556
O3 K1 O30 105.12(16) 7_556 8_556
O42 K1 O30 88.98(18) 7_556 8_556
O22 K1 O16 73.80(15) 7_556 .
O9 K1 O16 59.83(15) . .
O26 K1 O16 144.27(16) 8_556 .
O3 K1 O16 55.68(15) . .
O4 K1 O16 114.40(14) . .
O3 K1 O16 91.11(15) 7_556 .
O42 K1 O16 76.53(16) 7_556 .
O30 K1 O16 161.03(17) 8_556 .
O22 K1 P3 26.00(12) 7_556 7_556
O9 K1 P3 132.13(14) . 7_556
O26 K1 P3 91.06(13) 8_556 7_556
O3 K1 P3 130.60(13) . 7_556
O4 K1 P3 164.37(12) . 7_556
O3 K1 P3 81.58(12) 7_556 7_556
O42 K1 P3 26.29(11) 7_556 7_556
O30 K1 P3 95.50(13) 8_556 7_556
O16 K1 P3 76.93(11) . 7_556
O22 K1 P5 90.97(13) 7_556 8_556
O9 K1 P5 135.16(13) . 8_556
O26 K1 P5 26.15(12) 8_556 8_556
O3 K1 P5 134.03(13) . 8_556
O4 K1 P5 77.16(11) . 8_556
O3 K1 P5 79.13(11) 7_556 8_556
O42 K1 P5 95.17(14) 7_556 8_556
O30 K1 P5 26.06(12) 8_556 8_556
O16 K1 P5 164.73(11) . 8_556
P3 K1 P5 89.93(6) 7_556 8_556
O22 K1 U1 147.60(13) 7_556 .
O9 K1 U1 37.24(12) . .
O26 K1 U1 98.83(12) 8_556 .
O3 K1 U1 36.34(11) . .
O4 K1 U1 26.20(9) . .
O3 K1 U1 97.19(12) 7_556 .
O42 K1 U1 151.51(13) 7_556 .
O30 K1 U1 97.54(12) 8_556 .
O16 K1 U1 89.93(10) . .
P3 K1 U1 166.76(6) 7_556 .
P5 K1 U1 102.83(6) 8_556 .
O18 K2 O18 140.9(2) 6 .
O18 K2 O12 71.02(11) 6 .
O18 K2 O12 71.02(11) . .
O18 K2 O8 72.73(15) 6 6
O18 K2 O8 140.81(17) . 6
O12 K2 O8 142.20(12) . 6
O18 K2 O8 140.81(17) 6 .
O18 K2 O8 72.73(15) . .
O12 K2 O8 142.20(12) . .
O8 K2 O8 69.3(2) 6 .
O18 K2 O9 143.96(16) 6 .
O18 K2 O9 59.96(14) . .
O12 K2 O9 108.54(15) . .
O8 K2 O9 106.93(15) 6 .
O8 K2 O9 60.08(14) . .
O18 K2 O9 59.96(14) 6 6
O18 K2 O9 143.96(16) . 6
O12 K2 O9 108.54(15) . 6
O8 K2 O9 60.08(14) 6 6
O8 K2 O9 106.93(15) . 6
O9 K2 O9 87.99(19) . 6
O18 K2 O13 107.28(16) 6 .
O18 K2 O13 58.60(14) . .
O12 K2 O13 58.57(16) . .
O8 K2 O13 145.77(16) 6 .
O8 K2 O13 109.46(14) . .
O9 K2 O13 52.43(14) . .
O9 K2 O13 89.62(15) 6 .
O18 K2 O13 58.60(14) 6 6
O18 K2 O13 107.28(16) . 6
O12 K2 O13 58.57(16) . 6
O8 K2 O13 109.46(14) 6 6
O8 K2 O13 145.77(16) . 6
O9 K2 O13 89.62(15) . 6
O9 K2 O13 52.43(14) 6 6
O13 K2 O13 51.45(19) . 6
O18 K2 O7 108.31(11) 6 .
O18 K2 O7 108.31(11) . .
O12 K2 O7 146.3(2) . .
O8 K2 O7 57.96(14) 6 .
O8 K2 O7 57.96(14) . .
O9 K2 O7 51.49(12) . .
O9 K2 O7 51.49(12) 6 .
O13 K2 O7 91.50(16) . .
O13 K2 O7 91.50(16) 6 .
O18 K2 U2 142.57(14) 6 .
O18 K2 U2 26.53(10) . .
O12 K2 U2 75.87(7) . .
O8 K2 U2 141.92(12) 6 .
O8 K2 U2 76.59(10) . .
O9 K2 U2 38.36(10) . .
O9 K2 U2 117.43(12) 6 .
O13 K2 U2 37.94(9) . .
O13 K2 U2 89.38(11) 6 .
O7 K2 U2 89.84(7) . .
O18 K2 U2 26.53(10) 6 6
O18 K2 U2 142.57(14) . 6
O12 K2 U2 75.87(7) . 6
O8 K2 U2 76.59(10) 6 6
O8 K2 U2 141.92(12) . 6
O9 K2 U2 117.43(12) . 6
O9 K2 U2 38.36(10) 6 6
O13 K2 U2 89.38(11) . 6
O13 K2 U2 37.94(9) 6 6
O7 K2 U2 89.84(7) . 6
U2 K2 U2 127.28(7) . 6
O24 K3 O18 149.94(16) . .
O24 K3 O34 92.23(18) . 2
O18 K3 O34 89.87(17) . 2
O24 K3 O8 88.74(16) . .
O18 K3 O8 74.68(16) . .
O34 K3 O8 149.18(16) 2 .
O24 K3 O36 64.38(16) . .
O18 K3 O36 135.17(17) . .
O34 K3 O36 125.33(18) 2 .
O8 K3 O36 82.49(17) . .
O24 K3 O40 121.04(17) . 2
O18 K3 O40 86.13(16) . 2
O34 K3 O40 62.01(17) 2 2
O8 K3 O40 140.44(17) . 2
O36 K3 O40 87.78(17) . 2
O24 K3 O26 101.45(16) . 2
O18 K3 O26 58.38(15) . 2
O34 K3 O26 49.92(15) 2 2
O8 K3 O26 99.74(15) . 2
O36 K3 O26 165.71(17) . 2
O40 K3 O26 98.91(16) 2 2
O24 K3 O22 49.45(15) . .
O18 K3 O22 100.69(15) . .
O34 K3 O22 100.04(16) 2 .
O8 K3 O22 58.40(14) . .
O36 K3 O22 99.23(16) . .
O40 K3 O22 161.03(17) 2 .
O26 K3 O22 70.67(14) 2 .
O24 K3 P5 94.34(13) . 2
O18 K3 P5 75.84(12) . 2
O34 K3 P5 24.66(11) 2 2
O8 K3 P5 124.56(12) . 2
O36 K3 P5 146.61(14) . 2
O40 K3 P5 81.73(13) 2 2
O26 K3 P5 25.63(11) 2 2
O22 K3 P5 82.83(11) . 2
O24 K3 P3 24.43(11) . .
O18 K3 P3 125.50(12) . .
O34 K3 P3 93.86(14) 2 .
O8 K3 P3 75.02(12) . .
O36 K3 P3 83.07(12) . .
O40 K3 P3 141.68(14) 2 .
O26 K3 P3 83.90(11) 2 .
O22 K3 P3 25.32(10) . .
P5 K3 P3 85.79(7) 2 .
O24 K3 U3 38.11(11) . .
O18 K3 U3 156.38(13) . .
O34 K3 U3 113.61(14) 2 .
O8 K3 U3 85.29(12) . .
O36 K3 U3 26.30(11) . .
O40 K3 U3 102.24(13) 2 .
O26 K3 U3 139.45(12) 2 .
O22 K3 U3 78.53(10) . .
P5 K3 U3 126.89(7) 2 .
P3 K3 U3 58.37(4) . .
O24 K3 U6 111.31(12) . 2
O18 K3 U6 87.64(12) . 2
O34 K3 U6 36.74(11) 2 2
O8 K3 U6 159.89(13) . 2
O36 K3 U6 104.43(13) . 2
O40 K3 U6 25.27(12) 2 2
O26 K3 U6 78.28(10) 2 2
O22 K3 U6 136.41(12) . 2
P5 K3 U6 57.64(4) 2 2
P3 K3 U6 124.13(6) . 2
U3 K3 U6 109.39(4) . 2
O5 K4 O5 112.9(2) . 6
O5 K4 O8 69.54(15) . .
O5 K4 O8 125.10(16) 6 .
O5 K4 O8 125.10(16) . 6
O5 K4 O8 69.54(15) 6 6
O8 K4 O8 67.4(2) . 6
O5 K4 O36 155.34(18) . 6
O5 K4 O36 60.04(15) 6 6
O8 K4 O36 134.79(17) . 6
O8 K4 O36 76.54(14) 6 6
O5 K4 O36 60.04(15) . .
O5 K4 O36 155.34(18) 6 .
O8 K4 O36 76.54(14) . .
O8 K4 O36 134.79(17) 6 .
O36 K4 O36 115.3(2) 6 .
O5 K4 O14 100.11(17) . 6
O5 K4 O14 53.93(15) 6 6
O8 K4 O14 168.80(17) . 6
O8 K4 O14 118.18(14) 6 6
O36 K4 O14 55.93(15) 6 6
O36 K4 O14 102.39(16) . 6
O5 K4 O14 53.93(15) . .
O5 K4 O14 100.11(17) 6 .
O8 K4 O14 118.18(14) . .
O8 K4 O14 168.80(17) 6 .
O36 K4 O14 102.39(16) 6 .
O36 K4 O14 55.93(15) . .
O14 K4 O14 54.6(2) 6 .
O5 K4 U3 134.28(14) . 6
O5 K4 U3 37.20(11) 6 6
O8 K4 U3 149.91(11) . 6
O8 K4 U3 82.55(10) 6 6
O36 K4 U3 26.87(10) 6 6
O36 K4 U3 128.55(13) . 6
O14 K4 U3 37.45(10) 6 6
O14 K4 U3 91.63(11) . 6
O5 K4 U3 37.20(11) . .
O5 K4 U3 134.28(14) 6 .
O8 K4 U3 82.55(10) . .
O8 K4 U3 149.91(11) 6 .
O36 K4 U3 128.55(13) 6 .
O36 K4 U3 26.87(10) . .
O14 K4 U3 91.63(11) 6 .
O14 K4 U3 37.45(10) . .
U3 K4 U3 127.47(7) 6 .
O5 K4 U1 61.76(11) . .
O5 K4 U1 110.22(12) 6 .
O8 K4 U1 19.02(10) . .
O8 K4 U1 66.40(10) 6 .
O36 K4 U1 142.28(12) 6 .
O36 K4 U1 87.77(11) . .
O14 K4 U1 151.43(13) 6 .
O14 K4 U1 115.32(10) . .
U3 K4 U1 143.56(5) 6 .
U3 K4 U1 85.61(2) . .
O5 K4 U1 110.22(12) . 6
O5 K4 U1 61.76(11) 6 6
O8 K4 U1 66.40(10) . 6
O8 K4 U1 19.02(10) 6 6
O36 K4 U1 87.77(11) 6 6
O36 K4 U1 142.28(12) . 6
O14 K4 U1 115.32(10) 6 6
O14 K4 U1 151.43(13) . 6
U3 K4 U1 85.61(2) 6 6
U3 K4 U1 143.56(5) . 6
U1 K4 U1 58.84(3) . 6
O30 K5 O30 85.8(3) 8_556 3_546
O30 K5 O7 123.33(17) 8_556 .
O30 K5 O7 123.33(18) 3_546 .
O30 K5 O6 135.98(13) 8_556 .
O30 K5 O6 135.98(13) 3_546 .
O7 K5 O6 30.4(2) . .
O30 K5 O4 162.63(19) 8_556 6
O30 K5 O4 79.44(15) 3_546 6
O7 K5 O4 60.12(10) . 6
O6 K5 O4 56.87(10) . 6
O30 K5 O4 79.44(15) 8_556 .
O30 K5 O4 162.63(19) 3_546 .
O7 K5 O4 60.12(10) . .
O6 K5 O4 56.87(10) . .
O4 K5 O4 113.40(19) 6 .
O30 K5 P5 17.78(14) 8_556 8_556
O30 K5 P5 97.94(14) 3_546 8_556
O7 K5 P5 124.34(6) . 8_556
O6 K5 P5 126.01(5) . 8_556
O4 K5 P5 175.39(13) 6 8_556
O4 K5 P5 69.99(9) . 8_556
O30 K5 P5 97.94(14) 8_556 3_546
O30 K5 P5 17.78(14) 3_546 3_546
O7 K5 P5 124.34(6) . 3_546
O6 K5 P5 126.01(5) . 3_546
O4 K5 P5 69.99(9) 6 3_546
O4 K5 P5 175.39(13) . 3_546
P5 K5 P5 106.46(8) 8_556 3_546
O30 K5 U1 156.02(16) 8_556 6
O30 K5 U1 100.99(13) 3_546 6
O7 K5 U1 34.78(6) . 6
O6 K5 U1 35.53(6) . 6
O4 K5 U1 25.69(9) 6 6
O4 K5 U1 89.24(11) . 6
P5 K5 U1 158.51(6) 8_556 6
P5 K5 U1 94.56(3) 3_546 6
O30 K5 U1 100.99(13) 8_556 .
O30 K5 U1 156.02(16) 3_546 .
O7 K5 U1 34.78(6) . .
O6 K5 U1 35.53(6) . .
O4 K5 U1 89.24(10) 6 .
O4 K5 U1 25.69(9) . .
P5 K5 U1 94.56(3) 8_556 .
P5 K5 U1 158.51(6) 3_546 .
U1 K5 U1 64.16(4) 6 .
O30 K5 K1 115.88(16) 8_556 6
O30 K5 K1 47.54(13) 3_546 6
O7 K5 K1 75.86(10) . 6
O6 K5 K1 93.09(10) . 6
O4 K5 K1 46.88(10) 6 6
O4 K5 K1 132.96(12) . 6
P5 K5 K1 133.39(9) 8_556 6
P5 K5 K1 51.60(4) 3_546 6
U1 K5 K1 58.31(3) 6 6
U1 K5 K1 110.00(6) . 6
O30 K5 K1 47.54(13) 8_556 .
O30 K5 K1 115.88(16) 3_546 .
O7 K5 K1 75.86(10) . .
O6 K5 K1 93.09(10) . .
O4 K5 K1 132.96(12) 6 .
O4 K5 K1 46.88(10) . .
P5 K5 K1 51.60(4) 8_556 .
P5 K5 K1 133.39(9) 3_546 .
U1 K5 K1 110.00(6) 6 .
U1 K5 K1 58.31(3) . .
K1 K5 K1 109.49(9) 6 .
O33 K6 O31 110.41(19) . 6
O33 K6 O18 128.37(18) . 6
O31 K6 O18 75.92(16) 6 6
O33 K6 O37 64.7(2) . .
O31 K6 O37 152.44(18) 6 .
O18 K6 O37 129.54(19) 6 .
O33 K6 O40 146.08(17) . 5
O31 K6 O40 60.53(17) 6 5
O18 K6 O40 83.21(16) 6 5
O37 K6 O40 107.2(2) . 5
O33 K6 O12 70.73(18) . .
O31 K6 O12 131.25(16) 6 .
O18 K6 O12 68.80(17) 6 .
O37 K6 O12 74.52(17) . .
O40 K6 O12 141.47(19) 5 .
O33 K6 O29 52.38(16) . .
O31 K6 O29 98.47(16) 6 .
O18 K6 O29 174.32(17) 6 .
O37 K6 O29 56.14(16) . .
O40 K6 O29 94.91(15) 5 .
O12 K6 O29 115.23(17) . .
O33 K6 O32 93.71(16) . 5
O31 K6 O32 53.09(15) 6 5
O18 K6 O32 123.84(16) 6 5
O37 K6 O32 99.42(17) . 5
O40 K6 O32 53.79(15) 5 5
O12 K6 O32 164.44(18) . 5
O29 K6 O32 51.50(14) . 5
O33 K6 U5 38.87(12) . .
O31 K6 U5 134.00(13) 6 .
O18 K6 U5 146.89(13) 6 .
O37 K6 U5 28.08(15) . .
O40 K6 U5 121.29(12) 5 .
O12 K6 U5 78.77(12) . .
O29 K6 U5 38.04(10) . .
O32 K6 U5 89.25(11) 5 .
O33 K6 P1 18.22(12) . .
O31 K6 P1 101.72(14) 6 .
O18 K6 P1 111.44(13) 6 .
O37 K6 P1 80.00(17) . .
O40 K6 P1 154.59(13) 5 .
O12 K6 P1 63.69(14) . .
O29 K6 P1 68.43(11) . .
O32 K6 P1 101.40(12) 5 .
U5 K6 P1 56.27(4) . .
O33 K6 P4 101.62(14) . 6
O31 K6 P4 18.62(11) 6 6
O18 K6 P4 67.83(12) 6 6
O37 K6 P4 161.97(16) . 6
O40 K6 P4 77.22(12) 5 6
O12 K6 P4 113.31(12) . 6
O29 K6 P4 106.54(12) . 6
O32 K6 P4 68.63(11) 5 6
U5 K6 P4 134.83(7) . 6
P1 K6 P4 88.98(7) . 6
O33 K6 U6 128.73(14) . 5
O31 K6 U6 36.83(12) 6 5
O18 K6 U6 87.92(12) 6 5
O37 K6 U6 123.12(15) . 5
O40 K6 U6 26.34(11) 5 5
O12 K6 U6 156.69(13) . 5
O29 K6 U6 88.06(11) . 5
O32 K6 U6 37.46(10) 5 5
U5 K6 U6 124.18(5) . 5
P1 K6 U6 129.94(7) . 5
P4 K6 U6 55.14(4) 6 5
O35 K7 O38 136.7(2) . 3
O35 K7 O43 126.4(3) . 5
O38 K7 O43 90.7(2) 3 5
O35 K7 O39 89.86(19) . 8
O38 K7 O39 127.2(2) 3 8
O43 K7 O39 70.2(2) 5 8
O35 K7 O25 88.65(17) . .
O38 K7 O25 79.95(17) 3 .
O43 K7 O25 74.7(2) 5 .
O39 K7 O25 134.69(19) 8 .
O35 K7 O20 49.29(17) . .
O38 K7 O20 88.39(17) 3 .
O43 K7 O20 140.2(2) 5 .
O39 K7 O20 137.32(18) 8 .
O25 K7 O20 65.99(15) . .
O35 K7 P2 24.51(13) . .
O38 K7 P2 116.10(15) 3 .
O43 K7 P2 128.7(2) 5 .
O39 K7 P2 113.95(15) 8 .
O25 K7 P2 68.82(12) . .
O20 K7 P2 28.24(11) . .
O35 K7 K8 141.10(15) . 3
O38 K7 K8 47.47(14) 3 3
O43 K7 K8 49.56(19) 5 3
O39 K7 K8 115.60(16) 8 3
O25 K7 K8 52.47(12) . 3
O20 K7 K8 105.80(12) . 3
P2 K7 K8 119.91(8) . 3
O35 K7 P1 146.32(17) . 3
O38 K7 P1 18.87(13) 3 3
O43 K7 P1 86.9(2) 5 3
O39 K7 P1 108.74(15) 8 3
O25 K7 P1 96.74(13) . 3
O20 K7 P1 103.10(12) . 3
P2 K7 P1 131.33(8) . 3
K8 K7 P1 54.73(5) 3 3
O35 K7 P4 106.00(14) . 8
O38 K7 P4 107.85(14) 3 8
O43 K7 P4 69.65(19) 5 8
O39 K7 P4 19.61(13) 8 8
O25 K7 P4 143.43(14) . 8
O20 K7 P4 147.22(12) . 8
P2 K7 P4 130.51(8) . 8
K8 K7 P4 106.09(7) 3 8
P1 K7 P4 89.22(6) 3 8
O35 K7 U3 72.45(13) . .
O38 K7 U3 91.77(13) 3 .
O43 K7 U3 85.41(19) 5 .
O39 K7 U3 132.54(14) 8 .
O25 K7 U3 16.21(11) . .
O20 K7 U3 54.86(10) . .
P2 K7 U3 53.09(4) . .
K8 K7 U3 68.68(5) 3 .
P1 K7 U3 109.84(6) 3 .
P4 K7 U3 147.94(7) 8 .
O35 K7 K8 105.46(15) . 5
O38 K7 K8 98.84(14) 3 5
O43 K7 K8 28.55(18) 5 5
O39 K7 K8 86.92(14) 8 5
O25 K7 K8 50.27(12) . 5
O20 K7 K8 112.68(11) . 5
P2 K7 K8 101.15(7) . 5
K8 K7 K8 51.37(7) 3 5
P1 K7 K8 103.41(6) 3 5
P4 K7 K8 93.23(6) 8 5
U3 K7 K8 58.06(4) . 5
O43 K8 O38 148.7(2) . .
O43 K8 O29 108.9(2) . .
O38 K8 O29 101.94(18) . .
O43 K8 O43 93.3(3) . 7_445
O38 K8 O43 88.8(2) . 7_445
O29 K8 O43 76.7(2) . 7_445
O43 K8 O25 73.6(2) . 3_445
O38 K8 O25 77.42(17) . 3_445
O29 K8 O25 148.42(18) . 3_445
O43 K8 O25 71.7(2) 7_445 3_445
O43 K8 O21 114.6(2) . .
O38 K8 O21 85.05(19) . .
O29 K8 O21 60.16(18) . .
O43 K8 O21 133.9(2) 7_445 .
O25 K8 O21 148.98(19) 3_445 .
O43 K8 O33 161.4(2) . .
O38 K8 O33 49.92(16) . .
O29 K8 O33 52.85(15) . .
O43 K8 O33 86.3(2) 7_445 .
O25 K8 O33 123.42(16) 3_445 .
O21 K8 O33 55.56(17) . .
O43 K8 P1 171.0(2) . .
O38 K8 P1 24.75(13) . .
O29 K8 P1 79.05(13) . .
O43 K8 P1 92.58(18) 7_445 .
O25 K8 P1 101.84(12) 3_445 .
O21 K8 P1 65.25(14) . .
O33 K8 P1 26.20(10) . .
O43 K8 K7 116.2(2) . 3_445
O38 K8 K7 46.99(14) . 3_445
O29 K8 K7 107.07(14) . 3_445
O43 K8 K7 47.86(18) 7_445 3_445
O25 K8 K7 49.46(11) 3_445 3_445
O21 K8 K7 128.85(15) . 3_445
O33 K8 K7 76.92(11) . 3_445
P1 K8 K7 63.67(6) . 3_445
O43 K8 K8 48.2(2) . 7_445
O38 K8 K8 126.13(17) . 7_445
O29 K8 K8 93.37(15) . 7_445
O43 K8 K8 45.07(18) 7_445 7_445
O25 K8 K8 64.26(13) 3_445 7_445
O21 K8 K8 144.39(18) . 7_445
O33 K8 K8 128.60(14) . 7_445
P1 K8 K8 137.23(11) . 7_445
K7 K8 K8 79.15(9) 3_445 7_445
O43 K8 U5 126.3(2) . .
O38 K8 U5 82.39(13) . .
O29 K8 U5 36.64(12) . .
O43 K8 U5 106.99(19) 7_445 .
O25 K8 U5 159.78(13) 3_445 .
O21 K8 U5 26.87(13) . .
O33 K8 U5 37.55(10) . .
P1 K8 U5 57.94(5) . .
K7 K8 U5 114.10(7) 3_445 .
K8 K8 U5 129.64(10) 7_445 .
O43 K8 U3 84.53(19) . 5
O38 K8 U3 123.84(14) . 5
O29 K8 U3 27.72(12) . 5
O43 K8 U3 64.29(18) 7_445 5
O25 K8 U3 129.19(13) 3_445 5
O21 K8 U3 81.82(14) . 5
O33 K8 U3 78.52(11) . 5
P1 K8 U3 104.16(7) . 5
K7 K8 U3 108.24(7) 3_445 5
K8 K8 U3 66.95(7) 7_445 5
U5 K8 U3 62.76(4) . 5
O41 K9 O41 180.0(4) . 5_565
O41 K9 O44 102.3(3) . 5_565
O41 K9 O44 77.7(3) 5_565 5_565
O41 K9 O44 77.7(3) . .
O41 K9 O44 102.3(3) 5_565 .
O44 K9 O44 180.0(5) 5_565 .
O41 K9 O27 78.71(10) . 2
O41 K9 O27 101.29(10) 5_565 2
O44 K9 O27 99.85(10) 5_565 2
O44 K9 O27 80.15(10) . 2
O41 K9 O27 101.29(10) . .
O41 K9 O27 78.71(10) 5_565 .
O44 K9 O27 80.15(10) 5_565 .
O44 K9 O27 99.85(10) . .
O27 K9 O27 27.34(18) 2 .
O41 K9 O27 78.71(10) . 5_565
O41 K9 O27 101.29(10) 5_565 5_565
O44 K9 O27 99.85(10) 5_565 5_565
O44 K9 O27 80.15(10) . 5_565
O27 K9 O27 152.66(18) 2 5_565
O27 K9 O27 180.0(2) . 5_565
O41 K9 O27 101.29(10) . 6_565
O41 K9 O27 78.71(10) 5_565 6_565
O44 K9 O27 80.15(10) 5_565 6_565
O44 K9 O27 99.85(10) . 6_565
O27 K9 O27 180.0(2) 2 6_565
O27 K9 O27 152.66(18) . 6_565
O27 K9 O27 27.34(18) 5_565 6_565
O41 K9 K10 65.2(2) . 5_565
O41 K9 K10 114.8(2) 5_565 5_565
O44 K9 K10 37.1(3) 5_565 5_565
O44 K9 K10 142.9(3) . 5_565
O27 K9 K10 92.17(10) 2 5_565
O27 K9 K10 87.83(10) . 5_565
O27 K9 K10 92.17(10) 5_565 5_565
O27 K9 K10 87.83(10) 6_565 5_565
O41 K9 K10 114.8(2) . .
O41 K9 K10 65.2(2) 5_565 .
O44 K9 K10 142.9(3) 5_565 .
O44 K9 K10 37.1(3) . .
O27 K9 K10 87.83(10) 2 .
O27 K9 K10 92.17(10) . .
O27 K9 K10 87.83(10) 5_565 .
O27 K9 K10 92.17(10) 6_565 .
K10 K9 K10 180.00(8) 5_565 .
O41 K9 U6 105.24(8) . 2
O41 K9 U6 74.76(8) 5_565 2
O44 K9 U6 109.61(10) 5_565 2
O44 K9 U6 70.39(10) . 2
O27 K9 U6 31.32(10) 2 2
O27 K9 U6 31.66(10) . 2
O27 K9 U6 148.34(10) 5_565 2
O27 K9 U6 148.68(10) 6_565 2
K10 K9 U6 118.308(6) 5_565 2
K10 K9 U6 61.692(6) . 2
O41 K9 U6 74.76(8) . .
O41 K9 U6 105.24(8) 5_565 .
O44 K9 U6 70.39(10) 5_565 .
O44 K9 U6 109.61(10) . .
O27 K9 U6 31.66(10) 2 .
O27 K9 U6 31.32(10) . .
O27 K9 U6 148.68(10) 5_565 .
O27 K9 U6 148.34(10) 6_565 .
K10 K9 U6 61.692(6) 5_565 .
K10 K9 U6 118.308(6) . .
U6 K9 U6 57.292(10) 2 .
O44 K10 O28 72.9(2) . 2
O44 K10 O28 72.9(2) . 5_565
O28 K10 O28 102.3(3) 2 5_565
O44 K10 O19 77.58(19) . 5_565
O28 K10 O19 150.3(2) 2 5_565
O28 K10 O19 64.84(14) 5_565 5_565
O44 K10 O19 77.58(19) . 2
O28 K10 O19 64.84(14) 2 2
O28 K10 O19 150.3(2) 5_565 2
O19 K10 O19 112.3(2) 5_565 2
O44 K10 K9 39.5(3) . .
O28 K10 K9 54.61(13) 2 .
O28 K10 K9 54.61(13) 5_565 .
O19 K10 K9 99.26(12) 5_565 .
O19 K10 K9 99.26(12) 2 .
O44 K10 U6 69.78(12) . 2
O28 K10 U6 11.74(11) 2 2
O28 K10 U6 111.16(15) 5_565 2
O19 K10 U6 146.38(15) 5_565 2
O19 K10 U6 53.36(10) 2 2
K9 K10 U6 59.68(4) . 2
O44 K10 U6 69.78(12) . 5_565
O28 K10 U6 111.16(15) 2 5_565
O28 K10 U6 11.74(11) 5_565 5_565
O19 K10 U6 53.36(10) 5_565 5_565
O19 K10 U6 146.38(15) 2 5_565
K9 K10 U6 59.68(4) . 5_565
U6 K10 U6 118.73(8) 2 5_565
O44 K10 K5 62.0(3) . 7_556
O28 K10 K5 110.61(13) 2 7_556
O28 K10 K5 110.61(13) 5_565 7_556
O19 K10 K5 56.33(11) 5_565 7_556
O19 K10 K5 56.33(11) 2 7_556
K9 K10 K5 101.52(8) . 7_556
U6 K10 K5 99.70(6) 2 7_556
U6 K10 K5 99.70(6) 5_565 7_556
P1 O2 P1 121.5(5) 6 .
O9 O3 U2 74.4(3) . .
O9 O3 U1 74.0(3) . .
U2 O3 U1 134.7(2) . .
O9 O3 K1 69.4(3) . .
U2 O3 K1 101.7(2) . .
U1 O3 K1 96.69(18) . .
O9 O3 K1 163.4(4) . 7_556
U2 O3 K1 112.08(19) . 7_556
U1 O3 K1 107.4(2) . 7_556
K1 O3 K1 94.15(15) . 7_556
U1 O4 K1 107.7(2) . .
U1 O4 K5 106.9(2) . .
K1 O4 K5 83.73(15) . .
P2 O5 U3 132.4(3) . .
P2 O5 K4 128.8(3) . .
U3 O5 K4 98.36(18) . .
O7 O6 U1 71.5(2) . 6
O7 O6 U1 71.5(2) . .
U1 O6 U1 129.9(3) 6 .
O7 O6 K5 66.6(4) . .
U1 O6 K5 97.5(2) 6 .
U1 O6 K5 97.5(2) . .
O6 O7 U1 71.2(2) . 6
O6 O7 U1 71.2(2) . .
U1 O7 U1 129.4(3) 6 .
O6 O7 K5 83.0(4) . .
U1 O7 K5 103.78(19) 6 .
U1 O7 K5 103.78(19) . .
O6 O7 K2 121.5(4) . .
U1 O7 K2 86.01(18) 6 .
U1 O7 K2 86.01(18) . .
K5 O7 K2 155.5(3) . .
U1 O8 K3 115.9(2) . .
U1 O8 K2 108.9(2) . .
K3 O8 K2 98.96(16) . .
U1 O8 K4 129.1(2) . .
K3 O8 K4 101.24(16) . .
K2 O8 K4 97.57(16) . .
O3 O9 U2 68.8(3) . .
O3 O9 U1 69.4(3) . .
U2 O9 U1 127.2(2) . .
O3 O9 K1 80.0(3) . .
U2 O9 K1 103.85(19) . .
U1 O9 K1 99.08(18) . .
O3 O9 K2 120.7(3) . .
U2 O9 K2 87.27(15) . .
U1 O9 K2 87.51(17) . .
K1 O9 K2 159.2(2) . .
P4 O10 U2 132.8(3) . .
O32 O11 U3 72.2(3) . .
O32 O11 U6 72.3(3) . .
U3 O11 U6 132.0(2) . .
U4 O12 K2 110.6(3) . .
U4 O12 K6 125.59(16) . .
K2 O12 K6 93.44(17) . .
U4 O12 K6 125.59(16) . 6
K2 O12 K6 93.44(17) . 6
K6 O12 K6 99.4(2) . 6
O23 O13 U2 70.4(3) . .
O23 O13 U4 70.8(3) . .
U2 O13 U4 129.0(2) . .
O23 O13 K2 119.1(3) . .
U2 O13 K2 85.31(16) . .
U4 O13 K2 85.79(15) . .
O29 O14 U5 71.0(3) 5 5
O29 O14 U3 71.0(3) 5 .
U5 O14 U3 134.8(2) 5 .
O29 O14 K4 136.6(4) 5 .
U5 O14 K4 102.9(2) 5 .
U3 O14 K4 88.58(17) . .
P2 O15 U1 129.1(3) . .
U2 O16 K1 105.4(2) . .
P1 O17 U4 133.7(3) . .
U2 O18 K6 128.5(3) . 6
U2 O18 K3 116.5(2) . .
K6 O18 K3 98.17(17) 6 .
U2 O18 K2 109.0(2) . .
K6 O18 K2 100.52(17) 6 .
K3 O18 K2 99.60(17) . .
P5 O19 P4 121.5(3) . 2
P5 O19 K10 115.7(3) . 5_565
P4 O19 K10 109.1(2) 2 5_565
P3 O20 P2 121.1(3) . .
P3 O20 K7 137.4(3) . .
P2 O20 K7 84.6(2) . .
U5 O21 K8 100.77(14) . .
U5 O21 K8 100.77(14) . 6
K8 O21 K8 152.0(3) . 6
P3 O22 U1 143.0(3) . .
P3 O22 K1 101.8(3) . 7_556
U1 O22 K1 113.5(2) . 7_556
P3 O22 K3 92.6(2) . .
U1 O22 K3 90.27(17) . .
K1 O22 K3 102.68(18) 7_556 .
O13 O23 U2 72.3(3) . .
O13 O23 U4 72.2(3) . .
U2 O23 U4 131.3(2) . .
P3 O24 U3 133.4(3) . .
P3 O24 K3 106.3(3) . .
U3 O24 K3 96.08(19) . .
U3 O25 K7 137.3(3) . .
U3 O25 K8 144.6(3) . 3
K7 O25 K8 78.07(14) . 3
P5 O26 U2 143.8(3) . 2
P5 O26 K1 99.1(3) . 8_454
U2 O26 K1 115.1(2) 2 8_454
P5 O26 K3 93.0(2) . 2
U2 O26 K3 91.67(17) 2 2
K1 O26 K3 101.39(17) 8_454 2
O27 O27 U6 72.4(4) 2 .
O27 O27 U6 71.1(4) 2 2
U6 O27 U6 125.1(2) . 2
O27 O27 K9 76.33(9) 2 .
U6 O27 K9 104.98(19) . .
U6 O27 K9 104.52(19) 2 .
U6 O28 K10 149.5(3) . 5_565
O14 O29 U5 72.7(3) 5 .
O14 O29 U3 72.7(3) 5 5
U5 O29 U3 137.6(3) . 5
O14 O29 K8 111.8(4) 5 .
U5 O29 K8 97.1(2) . .
U3 O29 K8 118.1(2) 5 .
O14 O29 K6 133.3(4) 5 .
U5 O29 K6 81.98(17) . .
U3 O29 K6 105.2(2) 5 .
K8 O29 K6 109.69(18) . .
P5 O30 K5 129.4(4) . 3_454
P5 O30 K1 93.6(3) . 8_454
K5 O30 K1 91.00(18) 3_454 8_454
P4 O31 U6 132.0(3) . 2
P4 O31 K6 126.4(3) . 6
U6 O31 K6 100.1(2) 2 6
O11 O32 U3 71.4(3) . .
O11 O32 U6 71.8(3) . .
U3 O32 U6 131.1(2) . .
O11 O32 K6 140.4(4) . 5
U3 O32 K6 104.1(2) . 5
U6 O32 K6 85.08(17) . 5
P1 O33 U5 131.8(3) . .
P1 O33 K6 128.3(3) . .
U5 O33 K6 96.1(2) . .
P1 O33 K8 86.5(3) . .
U5 O33 K8 87.94(17) . .
K6 O33 K8 117.76(19) . .
P5 O34 U6 134.2(4) . .
P5 O34 K3 105.3(3) . 2
U6 O34 K3 98.8(2) . 2
P2 O35 K7 107.2(3) . .
U3 O36 K3 109.8(2) . .
U3 O36 K4 103.5(2) . .
K3 O36 K4 96.98(18) . .
U5 O37 K6 103.9(2) . 6
U5 O37 K6 103.9(2) . .
K6 O37 K6 108.2(3) 6 .
P1 O38 K7 125.0(3) . 3_445
P1 O38 K8 104.9(3) . .
K7 O38 K8 85.54(19) 3_445 .
P4 O39 K7 120.6(4) . 8_455
U6 O40 K3 111.5(3) . 2
U6 O40 K6 104.6(2) . 5
K3 O40 K6 89.32(16) 2 5
P3 O42 K1 92.3(3) . 7_556
K8 O43 K7 122.1(3) . 5
K8 O43 K8 86.7(3) . 7_445
K7 O43 K8 82.6(2) 5 7_445
K10 O44 K9 103.4(4) . .

loop_
_geom_bond_atom_site_label_1
_geom_bond_atom_site_label_2
_geom_bond_distance
_geom_bond_site_symmetry_2
U1 O4 1.805(5) .
U1 O8 1.807(5) .
U1 O3 2.323(6) .
U1 O6 2.334(3) .
U1 O7 2.339(3) .
U1 O22 2.382(5) .
U1 O9 2.387(6) .
U1 O15 2.398(5) .
U1 K2 3.845(2) .
U1 K1 3.8940(18) .
U1 K3 3.9311(18) .
U1 K5 3.982(2) .
U2 O16 1.787(5) .
U2 O18 1.812(5) .
U2 O3 2.306(6) .
U2 O23 2.339(6) .
U2 O13 2.365(5) .
U2 O26 2.369(6) 2
U2 O9 2.383(5) .
U2 O10 2.390(5) .
U2 K2 3.8348(13) .
U2 K3 3.9407(19) .
U2 K1 4.0251(17) .
U2 K6 4.138(2) 6
U3 O25 1.803(5) .
U3 O36 1.816(6) .
U3 O11 2.352(6) .
U3 O29 2.353(6) 5
U3 O32 2.363(5) .
U3 O14 2.376(6) .
U3 O5 2.387(5) .
U3 O24 2.393(5) .
U3 K3 3.8560(19) .
U3 K4 3.9059(12) .
U3 K7 4.378(2) .
U3 K8 4.462(3) 5
U4 O12 1.792(7) .
U4 O1 1.793(7) .
U4 O23 2.357(5) .
U4 O23 2.357(5) 6
U4 O13 2.376(5) .
U4 O13 2.376(5) 6
U4 O17 2.390(5) .
U4 O17 2.390(5) 6
U4 K2 3.857(3) .
U4 K6 4.360(2) .
U4 K6 4.360(2) 6
U5 O21 1.794(7) .
U5 O37 1.827(8) .
U5 O29 2.345(6) .
U5 O29 2.345(6) 6
U5 O14 2.368(5) 5
U5 O14 2.368(5) 2
U5 O33 2.378(5) 6
U5 O33 2.378(5) .
U5 K6 3.7685(19) 6
U5 K6 3.7685(19) .
U5 K8 3.900(2) .
U5 K8 3.900(2) 6
U6 O28 1.793(6) .
U6 O40 1.801(6) .
U6 O27 2.359(6) .
U6 O34 2.376(5) .
U6 O27 2.377(6) 2
U6 O11 2.391(5) .
U6 O31 2.392(5) 2
U6 O32 2.397(6) .
U6 K3 3.9255(17) 2
U6 K6 3.928(2) 5
U6 K9 4.3837(4) .
U6 K10 4.471(2) 5_565
P1 O38 1.490(6) .
P1 O17 1.509(5) .
P1 O33 1.521(6) .
P1 O2 1.629(4) .
P1 K8 3.438(3) .
P1 K7 3.775(3) 3_445
P1 K6 3.817(3) .
P2 O35 1.495(6) .
P2 O15 1.516(5) .
P2 O5 1.522(5) .
P2 O20 1.636(6) .
P2 K7 3.441(3) .
P3 O42 1.492(6) .
P3 O22 1.508(6) .
P3 O24 1.518(5) .
P3 O20 1.615(6) .
P3 K1 3.367(3) 7_556
P3 K3 3.522(3) .
P4 O39 1.501(6) .
P4 O31 1.516(6) .
P4 O10 1.520(6) .
P4 O19 1.636(6) 2
P4 K6 3.822(3) 6
P4 K7 3.849(3) 8_455
P5 O30 1.497(6) .
P5 O34 1.516(6) .
P5 O26 1.518(6) .
P5 O19 1.607(6) .
P5 K1 3.400(3) 8_454
P5 K3 3.504(3) 2
P5 K5 3.787(2) 3_454
K1 O22 2.718(6) 7_556
K1 O9 2.723(5) .
K1 O26 2.811(5) 8_556
K1 O3 2.866(5) .
K1 O4 2.946(6) .
K1 O3 2.953(5) 7_556
K1 O42 2.958(7) 7_556
K1 O30 2.960(6) 8_556
K1 O16 3.163(6) .
K1 P3 3.367(3) 7_556
K1 P5 3.400(3) 8_556
K2 O18 2.839(5) 6
K2 O18 2.839(5) .
K2 O12 2.843(8) .
K2 O8 2.860(6) 6
K2 O8 2.860(6) .
K2 O9 3.120(5) .
K2 O9 3.120(5) 6
K2 O13 3.218(6) .
K2 O13 3.218(6) 6
K2 O7 3.219(8) .
K2 U2 3.8348(13) 6
K3 O24 2.780(6) .
K3 O18 2.782(6) .
K3 O34 2.783(6) 2
K3 O8 2.789(5) .
K3 O36 2.842(6) .
K3 O40 2.890(6) 2
K3 O26 3.081(6) 2
K3 O22 3.116(6) .
K3 P5 3.504(3) 2
K3 U6 3.9255(17) 2
K4 O5 2.764(6) .
K4 O5 2.764(6) 6
K4 O8 2.931(5) .
K4 O8 2.931(5) 6
K4 O36 3.060(6) 6
K4 O36 3.060(6) .
K4 O14 3.160(6) 6
K4 O14 3.160(6) .
K4 U3 3.9059(12) 6
K4 U1 4.305(2) 6
K5 O30 2.656(6) 8_556
K5 O30 2.656(6) 3_546
K5 O7 2.713(7) .
K5 O6 2.934(8) .
K5 O4 3.063(5) 6
K5 O4 3.063(5) .
K5 P5 3.787(2) 8_556
K5 P5 3.787(2) 3_546
K5 U1 3.982(2) 6
K5 K1 4.011(3) 6
K6 O33 2.682(6) .
K6 O31 2.722(6) 6
K6 O18 2.759(5) 6
K6 O37 2.887(5) .
K6 O40 3.065(6) 5
K6 O12 3.067(5) .
K6 O29 3.295(6) .
K6 O32 3.323(6) 5
K6 P4 3.822(3) 6
K6 U6 3.928(2) 5
K7 O35 2.687(6) .
K7 O38 2.718(6) 3
K7 O43 2.770(9) 5
K7 O39 2.861(7) 8
K7 O25 2.878(6) .
K7 O20 3.186(6) .
K7 K8 3.705(3) 3
K7 P1 3.775(3) 3
K7 P4 3.849(3) 8
K7 K8 4.787(3) 5
K8 O43 2.700(9) .
K8 O38 2.739(7) .
K8 O29 2.840(7) .
K8 O43 2.844(9) 7_445
K8 O25 3.003(6) 3_445
K8 O21 3.143(3) .
K8 O33 3.177(6) .
K8 K7 3.705(3) 3_445
K8 K8 3.807(5) 7_445
K8 U3 4.462(3) 5
K9 O41 2.708(10) .
K9 O41 2.708(10) 5_565
K9 O44 2.836(13) 5_565
K9 O44 2.836(13) .
K9 O27 3.135(6) 2
K9 O27 3.135(6) .
K9 O27 3.135(6) 5_565
K9 O27 3.135(6) 6_565
K9 K10 4.336(4) 5_565
K9 K10 4.336(4) .
K9 U6 4.3837(4) 2
K10 O44 2.690(14) .
K10 O28 2.832(6) 2
K10 O28 2.832(6) 5_565
K10 O19 3.211(6) 5_565
K10 O19 3.211(6) 2
K10 U6 4.471(2) 2
K10 U6 4.471(2) 5_565
K10 K5 4.559(4) 7_556
O2 P1 1.629(4) 6
O3 O9 1.481(7) .
O3 K1 2.953(5) 7_556
O6 O7 1.495(10) .
O6 U1 2.334(3) 6
O7 U1 2.339(3) 6
O11 O32 1.476(7) .
O12 K6 3.067(5) 6
O13 O23 1.504(7) .
O14 O29 1.472(7) 5
O14 U5 2.368(5) 5
O18 K6 2.759(5) 6
O19 P4 1.636(6) 2
O19 K10 3.211(6) 5_565
O21 K8 3.143(3) 6
O22 K1 2.718(6) 7_556
O25 K8 3.003(6) 3
O26 U2 2.369(5) 2
O26 K1 2.811(5) 8_454
O26 K3 3.081(6) 2
O27 O27 1.482(10) 2
O27 U6 2.377(6) 2
O28 K10 2.832(6) 5_565
O29 O14 1.472(7) 5
O29 U3 2.353(6) 5
O30 K5 2.656(6) 3_454
O30 K1 2.960(6) 8_454
O31 U6 2.392(5) 2
O31 K6 2.722(6) 6
O32 K6 3.323(6) 5
O34 K3 2.783(6) 2
O37 K6 2.887(5) 6
O38 K7 2.718(6) 3_445
O39 K7 2.861(7) 8_455
O40 K3 2.890(6) 2
O40 K6 3.065(6) 5
O42 K1 2.958(7) 7_556
O43 K7 2.770(9) 5
O43 K8 2.844(9) 7_445
